data_7128616
loop_
_publ_author_name
'van Wyk, Lisa M.'
'Loots, Leigh'
'Barbour, Leonard J.'

_publ_section_title
;
 Tuning extreme anisotropic thermal expansion in 1D coordination polymers
 through metal selection and solid solutions.
;
_journal_issue 62
_journal_name_full 'Chemical communications (Cambridge, England)'
_journal_page_first 7693
_journal_page_last 7696
_journal_paper_doi 10.1039/d1cc01717a
_journal_volume 57
_journal_year 2021
_chemical_formula_moiety 'C24 H16 Cd0.08 N2 O4 Zn0.92'
_chemical_formula_sum 'C24 H16 Cd0.08 N2 O4 Zn0.92'
_chemical_formula_weight 465.52
_chemical_name_common ZnCdCP_HTphase
_space_group_crystal_system monoclinic
_space_group_IT_number 14
_space_group_name_Hall '-P 2yn'
_space_group_name_H-M_alt 'P 1 21/n 1'
_atom_sites_solution_hydrogens geom
_atom_sites_solution_primary 'dual space'
_atom_sites_solution_secondary difmap
_audit_creation_method SHELXL-2018/3
_audit_update_record
;
2021-02-27 deposited with the CCDC.	2021-07-05 downloaded from the CCDC.
;
_cell_angle_alpha 90
_cell_angle_beta 99.016(2)
_cell_angle_gamma 90
_cell_formula_units_Z 4
_cell_length_a 7.6964(5)
_cell_length_b 25.4608(19)
_cell_length_c 17.4291(13)
_cell_measurement_reflns_used 9894
_cell_measurement_temperature 270(2)
_cell_measurement_theta_max 26.41
_cell_measurement_theta_min 2.37
_cell_volume 3373.1(4)
_computing_cell_refinement 'SAINT V8.38A (Bruker, 2016)'
_computing_data_collection 'APEX3 (Bruker, 2017)'
_computing_data_reduction 'SAINT V8.38A (Bruker, 2016)'
_computing_molecular_graphics 'X-Seed (Barbour, 2001; Atwood & Barbour, 2003)'
_computing_structure_refinement 'SHELXL-2018/3 (Sheldrick, 2018)'
_computing_structure_solution 'SHELXT 2018/2 (Sheldrick, 2018)'
_diffrn_ambient_temperature 270(2)
_diffrn_detector_area_resol_mean 7.4074
_diffrn_measured_fraction_theta_full 0.998
_diffrn_measured_fraction_theta_max 0.998
_diffrn_measurement_device_type 'Bruker D8 VENTURE'
_diffrn_radiation_type MoK\a
_diffrn_radiation_wavelength 0.71073
_diffrn_reflns_av_R_equivalents 0.0760
_diffrn_reflns_av_unetI/netI 0.0395
_diffrn_reflns_Laue_measured_fraction_full 0.998
_diffrn_reflns_Laue_measured_fraction_max 0.998
_diffrn_reflns_limit_h_max 9
_diffrn_reflns_limit_h_min -9
_diffrn_reflns_limit_k_max 32
_diffrn_reflns_limit_k_min -32
_diffrn_reflns_limit_l_max 22
_diffrn_reflns_limit_l_min -22
_diffrn_reflns_number 66170
_diffrn_reflns_point_group_measured_fraction_full 0.998
_diffrn_reflns_point_group_measured_fraction_max 0.998
_diffrn_reflns_theta_full 25.242
_diffrn_reflns_theta_max 26.729
_diffrn_reflns_theta_min 2.498
_diffrn_source 'microfocus sealed tube'
_exptl_absorpt_coefficient_mu 0.742
_exptl_absorpt_correction_T_max 0.2627
_exptl_absorpt_correction_T_min 0.2184
_exptl_absorpt_correction_type multi-scan
_exptl_absorpt_process_details 'SADABS, 2016/2'
_exptl_crystal_colour Colourless
_exptl_crystal_density_diffrn 0.917
_exptl_crystal_description Rod
_exptl_crystal_F_000 950
_exptl_crystal_recrystallization_method Solvothermal
_exptl_crystal_size_max 0.356
_exptl_crystal_size_mid 0.124
_exptl_crystal_size_min 0.101
_refine_diff_density_max 0.507
_refine_diff_density_min -0.384
_refine_diff_density_rms 0.060
_refine_ls_extinction_method none
_refine_ls_goodness_of_fit_ref 1.032
_refine_ls_hydrogen_treatment constr
_refine_ls_matrix_type full
_refine_ls_number_parameters 555
_refine_ls_number_reflns 7157
_refine_ls_number_restraints 1583
_refine_ls_restrained_S_all 0.943
_refine_ls_R_factor_all 0.0617
_refine_ls_R_factor_gt 0.0461
_refine_ls_shift/su_max 0.001
_refine_ls_shift/su_mean 0.000
_refine_ls_structure_factor_coef Fsqd
_refine_ls_weighting_details 'w=1/[\s^2^(Fo^2^)+(0.0835P)^2^+0.6423P] where P=(Fo^2^+2Fc^2^)/3'
_refine_ls_weighting_scheme calc
_refine_ls_wR_factor_gt 0.1314
_refine_ls_wR_factor_ref 0.1423
_reflns_Friedel_coverage 0.000
_reflns_number_gt 5421
_reflns_number_total 7157
_reflns_threshold_expression 'I > 2\s(I)'
_cod_data_source_file d1cc01717a3.cif
_cod_data_source_block ZnCdCP_HTphase
_cod_depositor_comments 'Adding full bibliography for 7128604--7128617.cif.'
_cod_original_sg_symbol_H-M 'P 21/n'
_cod_database_code 7128616
_shelx_shelxl_version_number 2018/3
_shelx_space_group_comment
;
The symmetry employed for this shelxl refinement is uniquely defined
by the following loop, which should always be used as a source of
symmetry information in preference to the above space-group names.
They are only intended as comments.
;
_shelx_estimated_absorpt_t_min 0.778
_shelx_estimated_absorpt_t_max 0.929

loop_
_space_group_symop_operation_xyz
'x, y, z'
'-x+1/2, y+1/2, -z+1/2'
'-x, -y, -z'
'x-1/2, -y-1/2, z-1/2'

loop_
_atom_site_label
_atom_site_type_symbol
_atom_site_fract_x
_atom_site_fract_y
_atom_site_fract_z
_atom_site_U_iso_or_equiv
_atom_site_adp_type
_atom_site_occupancy
_atom_site_site_symmetry_order
_atom_site_calc_flag
_atom_site_refinement_flags_posn
_atom_site_refinement_flags_adp
_atom_site_refinement_flags_occupancy
_atom_site_disorder_assembly
_atom_site_disorder_group
Cd1 Cd 0.732(5) 0.884(2) 0.940(3) 0.0522(3) Uani 0.08 1 d . U P . .
Zn1 Zn 0.7304(7) 0.8847(3) 0.9431(4) 0.0522(3) Uani 0.92 1 d . U P . .
O2A O 0.6416(11) 0.8548(3) 0.8139(6) 0.070(2) Uani 0.538(4) 1 d D U P A 1
O3A O -0.6854(13) 0.6907(4) 0.5228(9) 0.062(2) Uani 0.538(4) 1 d D U P A 1
O4A O -0.506(2) 0.6457(7) 0.4624(11) 0.048(3) Uani 0.538(4) 1 d D U P A 1
O1A O 0.481(3) 0.8676(12) 0.9025(11) 0.058(3) Uani 0.538(4) 1 d D U P A 1
C1A C 0.4952(12) 0.8539(4) 0.8351(5) 0.051(2) Uani 0.538(4) 1 d D U P A 1
C2A C 0.3364(9) 0.8355(2) 0.7812(4) 0.0510(15) Uani 0.538(4) 1 d D U P A 1
C3A C 0.1722(13) 0.8356(8) 0.8021(9) 0.050(3) Uani 0.538(4) 1 d D U P A 1
H3A H 0.156265 0.849445 0.849938 0.060 Uiso 0.538(4) 1 calc R U P A 1
C4A C 0.0304(16) 0.8155(5) 0.7529(6) 0.053(3) Uani 0.538(4) 1 d D U P A 1
H4A H -0.079878 0.816193 0.768336 0.064 Uiso 0.538(4) 1 calc R U P A 1
C5A C 0.0459(6) 0.7944(3) 0.6819(3) 0.0566(14) Uani 0.538(4) 1 d D U P A 1
C6A C 0.2089(6) 0.7989(3) 0.6573(3) 0.0657(16) Uani 0.538(4) 1 d D U P A 1
H6A H 0.222032 0.788365 0.607446 0.079 Uiso 0.538(4) 1 calc R U P A 1
C7A C 0.3507(6) 0.8189(3) 0.7065(3) 0.0650(16) Uani 0.538(4) 1 d D U P A 1
H7A H 0.458874 0.821403 0.689389 0.078 Uiso 0.538(4) 1 calc R U P A 1
C8A C -0.1026(6) 0.7674(3) 0.6318(4) 0.0582(14) Uani 0.538(4) 1 d D U P A 1
C9A C -0.2764(6) 0.7831(3) 0.6342(4) 0.078(2) Uani 0.538(4) 1 d D U P A 1
H9A H -0.298507 0.811967 0.663824 0.093 Uiso 0.538(4) 1 calc R U P A 1
C10A C -0.4155(6) 0.7554(3) 0.5924(4) 0.0742(19) Uani 0.538(4) 1 d D U P A 1
H10A H -0.530436 0.766219 0.593622 0.089 Uiso 0.538(4) 1 calc R U P A 1
C11A C -0.3848(10) 0.7121(3) 0.5492(4) 0.0509(17) Uani 0.538(4) 1 d D U P A 1
C12A C -0.2108(13) 0.6980(8) 0.5425(10) 0.049(3) Uani 0.538(4) 1 d D U P A 1
H12A H -0.188924 0.670234 0.510636 0.058 Uiso 0.538(4) 1 calc R U P A 1
C13A C -0.0728(18) 0.7260(11) 0.5842(13) 0.056(4) Uani 0.538(4) 1 d D U P A 1
H13A H 0.042269 0.716704 0.580082 0.068 Uiso 0.538(4) 1 calc R U P A 1
C14A C -0.5351(14) 0.6814(4) 0.5090(7) 0.048(2) Uani 0.538(4) 1 d D U P A 1
O2B O 0.6442(13) 0.8361(4) 0.8335(7) 0.063(2) Uani 0.462(4) 1 d D U P A 2
O3B O -0.7003(15) 0.6757(4) 0.5318(11) 0.059(2) Uani 0.462(4) 1 d D U P A 2
O4B O -0.521(3) 0.6362(8) 0.4660(13) 0.046(3) Uani 0.462(4) 1 d D U P A 2
O1B O 0.466(3) 0.8648(14) 0.9104(12) 0.049(3) Uani 0.462(4) 1 d D U P A 2
C1B C 0.4935(13) 0.8400(4) 0.8514(6) 0.046(2) Uani 0.462(4) 1 d D U P A 2
C2B C 0.3395(9) 0.8145(3) 0.8027(4) 0.0507(17) Uani 0.462(4) 1 d D U P A 2
C3B C 0.1706(15) 0.8252(9) 0.8131(11) 0.050(4) Uani 0.462(4) 1 d D U P A 2
H3B H 0.151869 0.848158 0.852410 0.060 Uiso 0.462(4) 1 calc R U P A 2
C4B C 0.0264(17) 0.8029(5) 0.7670(7) 0.049(3) Uani 0.462(4) 1 d D U P A 2
H4B H -0.087020 0.811780 0.774455 0.058 Uiso 0.462(4) 1 calc R U P A 2
C5B C 0.0521(7) 0.7676(3) 0.7103(4) 0.0514(15) Uani 0.462(4) 1 d D U P A 2
C6B C 0.2226(7) 0.7536(3) 0.7029(4) 0.069(2) Uani 0.462(4) 1 d D U P A 2
H6B H 0.241606 0.728208 0.666706 0.083 Uiso 0.462(4) 1 calc R U P A 2
C7B C 0.3657(7) 0.7770(3) 0.7488(4) 0.0668(19) Uani 0.462(4) 1 d D U P A 2
H7B H 0.479489 0.767361 0.742972 0.080 Uiso 0.462(4) 1 calc R U P A 2
C8B C -0.1015(7) 0.7423(3) 0.6602(4) 0.0493(14) Uani 0.462(4) 1 d D U P A 2
C9B C -0.2650(7) 0.7400(3) 0.6844(4) 0.0655(18) Uani 0.462(4) 1 d D U P A 2
H9B H -0.279571 0.754734 0.731776 0.079 Uiso 0.462(4) 1 calc R U P A 2
C10B C -0.4063(6) 0.7160(3) 0.6389(4) 0.0568(15) Uani 0.462(4) 1 d D U P A 2
H10B H -0.513597 0.714620 0.657072 0.068 Uiso 0.462(4) 1 calc R U P A 2
C11B C -0.3936(11) 0.6942(3) 0.5675(5) 0.0466(18) Uani 0.462(4) 1 d D U P A 2
C12B C -0.2312(16) 0.6980(11) 0.5415(13) 0.054(4) Uani 0.462(4) 1 d D U P A 2
H12B H -0.218793 0.685331 0.492583 0.065 Uiso 0.462(4) 1 calc R U P A 2
C13B C -0.088(2) 0.7207(12) 0.5885(15) 0.051(3) Uani 0.462(4) 1 d D U P A 2
H13B H 0.020454 0.721420 0.571170 0.062 Uiso 0.462(4) 1 calc R U P A 2
C14B C -0.5468(14) 0.6686(5) 0.5188(8) 0.043(2) Uani 0.462(4) 1 d D U P A 2
N1A N 0.777(2) 0.9576(3) 0.8897(6) 0.0564(17) Uani 0.677(17) 1 d D U P A 3
N2A N 0.7063(18) 0.9395(3) 1.0303(5) 0.0546(17) Uani 0.677(17) 1 d D U P A 3
C15A C 0.809(2) 0.9639(4) 0.8163(6) 0.080(2) Uani 0.677(17) 1 d D U P A 3
H15A H 0.809674 0.934405 0.784842 0.096 Uiso 0.677(17) 1 calc R U P A 3
C16A C 0.8391(16) 1.0126(4) 0.7862(7) 0.100(3) Uani 0.677(17) 1 d D U P A 3
H16A H 0.854094 1.016447 0.734560 0.120 Uiso 0.677(17) 1 calc R U P A 3
C17A C 0.8467(14) 1.0552(4) 0.8351(7) 0.101(3) Uani 0.677(17) 1 d D U P A 3
H17A H 0.874647 1.088055 0.817218 0.121 Uiso 0.677(17) 1 calc R U P A 3
C18A C 0.8137(12) 1.0499(3) 0.9097(7) 0.078(2) Uani 0.677(17) 1 d D U P A 3
H18A H 0.813213 1.079044 0.941897 0.093 Uiso 0.677(17) 1 calc R U P A 3
C19A C 0.7808(11) 0.9995(3) 0.9361(6) 0.0555(16) Uani 0.677(17) 1 d D U P A 3
C20A C 0.7436(11) 0.9895(3) 1.0148(5) 0.0518(16) Uani 0.677(17) 1 d D U P A 3
C21A C 0.7358(10) 1.0289(3) 1.0693(6) 0.0698(18) Uani 0.677(17) 1 d D U P A 3
H21A H 0.759011 1.063572 1.057621 0.084 Uiso 0.677(17) 1 calc R U P A 3
C22A C 0.6934(11) 1.0161(4) 1.1404(6) 0.081(2) Uani 0.677(17) 1 d D U P A 3
H22A H 0.686786 1.042419 1.176833 0.097 Uiso 0.677(17) 1 calc R U P A 3
C23A C 0.6603(12) 0.9646(4) 1.1590(5) 0.080(2) Uani 0.677(17) 1 d D U P A 3
H23A H 0.632188 0.955299 1.207194 0.096 Uiso 0.677(17) 1 calc R U P A 3
C24A C 0.6718(14) 0.9274(3) 1.1007(5) 0.0675(18) Uani 0.677(17) 1 d D U P A 3
H24A H 0.654241 0.892251 1.111861 0.081 Uiso 0.677(17) 1 calc R U P A 3
N1B N 0.768(5) 0.9604(8) 0.9088(12) 0.060(3) Uani 0.323(17) 1 d D U P A 4
N2B N 0.715(4) 0.9288(7) 1.0460(10) 0.051(3) Uani 0.323(17) 1 d D U P A 4
C15B C 0.807(4) 0.9724(7) 0.8394(12) 0.070(3) Uani 0.323(17) 1 d D U P A 4
H15B H 0.808431 0.945552 0.803363 0.084 Uiso 0.323(17) 1 calc R U P A 4
C16B C 0.847(3) 1.0233(8) 0.8177(13) 0.089(4) Uani 0.323(17) 1 d D U P A 4
H16B H 0.885661 1.030694 0.770983 0.107 Uiso 0.323(17) 1 calc R U P A 4
C17B C 0.824(3) 1.0623(7) 0.8715(14) 0.091(5) Uani 0.323(17) 1 d D U P A 4
H17B H 0.828605 1.097362 0.856996 0.110 Uiso 0.323(17) 1 calc R U P A 4
C18B C 0.794(3) 1.0501(6) 0.9466(13) 0.082(4) Uani 0.323(17) 1 d D U P A 4
H18B H 0.798865 1.075878 0.984761 0.098 Uiso 0.323(17) 1 calc R U P A 4
C19B C 0.756(2) 0.9984(5) 0.9622(11) 0.053(3) Uani 0.323(17) 1 d D U P A 4
C20B C 0.718(2) 0.9809(6) 1.0375(10) 0.052(3) Uani 0.323(17) 1 d D U P A 4
C21B C 0.705(3) 1.0169(7) 1.0973(11) 0.074(4) Uani 0.323(17) 1 d D U P A 4
H21B H 0.721259 1.052743 1.090731 0.089 Uiso 0.323(17) 1 calc R U P A 4
C22B C 0.667(3) 0.9968(9) 1.1659(11) 0.083(4) Uani 0.323(17) 1 d D U P A 4
H22B H 0.648174 1.019226 1.205864 0.100 Uiso 0.323(17) 1 calc R U P A 4
C23B C 0.658(3) 0.9430(8) 1.1752(10) 0.086(4) Uani 0.323(17) 1 d D U P A 4
H23B H 0.642218 0.929065 1.222882 0.103 Uiso 0.323(17) 1 calc R U P A 4
C24B C 0.673(3) 0.9096(8) 1.1131(10) 0.071(4) Uani 0.323(17) 1 d D U P A 4
H24B H 0.652812 0.873838 1.117823 0.085 Uiso 0.323(17) 1 calc R U P A 4

loop_
_atom_site_aniso_label
_atom_site_aniso_U_11
_atom_site_aniso_U_22
_atom_site_aniso_U_33
_atom_site_aniso_U_23
_atom_site_aniso_U_13
_atom_site_aniso_U_12
Cd1 0.0296(2) 0.0554(4) 0.0681(7) -0.0057(4) -0.0034(3) -0.00184(19)
Zn1 0.0296(2) 0.0554(4) 0.0681(7) -0.0057(4) -0.0034(3) -0.00184(19)
O2A 0.033(2) 0.090(6) 0.086(6) -0.028(4) 0.005(3) -0.009(3)
O3A 0.027(2) 0.073(6) 0.086(4) -0.022(5) 0.005(2) -0.015(3)
O4A 0.041(3) 0.051(6) 0.052(3) -0.009(4) 0.004(2) -0.017(3)
O1A 0.037(4) 0.066(6) 0.067(6) -0.012(6) -0.002(4) -0.005(4)
C1A 0.037(3) 0.045(4) 0.067(5) -0.009(4) -0.001(3) 0.001(3)
C2A 0.036(2) 0.055(4) 0.062(3) -0.013(3) 0.008(2) -0.004(3)
C3A 0.037(3) 0.057(7) 0.058(5) -0.013(5) 0.010(3) -0.004(3)
C4A 0.035(3) 0.063(6) 0.066(5) -0.009(4) 0.020(3) -0.007(3)
C5A 0.033(2) 0.076(4) 0.061(3) -0.020(3) 0.009(2) -0.005(2)
C6A 0.037(2) 0.097(4) 0.065(3) -0.028(3) 0.013(2) -0.014(2)
C7A 0.033(2) 0.088(4) 0.077(3) -0.026(3) 0.016(2) -0.016(2)
C8A 0.032(2) 0.080(4) 0.064(3) -0.014(3) 0.010(2) -0.010(2)
C9A 0.038(2) 0.100(4) 0.095(4) -0.050(4) 0.010(3) -0.004(3)
C10A 0.027(2) 0.101(4) 0.094(4) -0.045(4) 0.008(2) 0.003(2)
C11A 0.032(2) 0.063(4) 0.058(4) -0.008(3) 0.009(2) -0.011(3)
C12A 0.031(3) 0.061(6) 0.056(5) -0.009(4) 0.013(3) 0.008(3)
C13A 0.026(4) 0.082(8) 0.063(5) -0.022(5) 0.013(3) -0.006(4)
C14A 0.039(3) 0.057(6) 0.050(3) 0.003(4) 0.009(2) -0.010(3)
O2B 0.029(2) 0.091(6) 0.069(5) -0.016(4) 0.007(2) -0.009(3)
O3B 0.029(3) 0.050(5) 0.100(5) -0.020(4) 0.011(3) -0.010(3)
O4B 0.032(4) 0.046(6) 0.060(4) 0.000(3) 0.004(3) -0.008(4)
O1B 0.039(5) 0.062(5) 0.046(3) -0.007(3) 0.006(3) -0.011(4)
C1B 0.031(3) 0.054(6) 0.051(4) -0.002(4) 0.003(2) -0.004(3)
C2B 0.030(2) 0.061(4) 0.060(4) -0.012(3) 0.002(3) -0.005(3)
C3B 0.037(3) 0.059(8) 0.054(5) -0.018(6) 0.010(3) -0.006(3)
C4B 0.029(3) 0.064(6) 0.053(4) -0.010(5) 0.007(3) -0.007(3)
C5B 0.025(2) 0.070(4) 0.059(4) -0.018(3) 0.005(2) -0.010(3)
C6B 0.027(2) 0.099(5) 0.082(4) -0.048(4) 0.007(2) -0.006(3)
C7B 0.030(2) 0.097(5) 0.075(4) -0.035(4) 0.014(2) -0.007(3)
C8B 0.024(2) 0.066(4) 0.057(3) -0.015(3) 0.005(2) -0.006(2)
C9B 0.036(3) 0.101(5) 0.062(3) -0.030(3) 0.016(2) -0.015(3)
C10B 0.026(2) 0.080(4) 0.065(3) -0.019(3) 0.010(2) -0.009(2)
C11B 0.029(3) 0.046(4) 0.064(4) -0.004(3) 0.008(3) -0.007(3)
C12B 0.034(4) 0.071(7) 0.055(6) -0.022(5) 0.005(4) -0.009(5)
C13B 0.027(5) 0.064(6) 0.064(5) -0.012(4) 0.010(4) -0.003(4)
C14B 0.027(3) 0.036(4) 0.062(5) 0.003(4) -0.005(3) -0.005(2)
N1A 0.040(3) 0.062(3) 0.064(4) 0.008(2) -0.002(4) -0.001(3)
N2A 0.035(3) 0.056(3) 0.068(4) -0.002(2) -0.007(3) 0.000(3)
C15A 0.076(4) 0.085(4) 0.077(5) 0.004(3) 0.008(4) -0.004(4)
C16A 0.093(5) 0.110(5) 0.093(5) 0.027(4) 0.001(5) -0.018(4)
C17A 0.103(5) 0.084(5) 0.115(7) 0.035(5) 0.012(5) -0.017(5)
C18A 0.070(4) 0.062(3) 0.094(6) 0.014(4) -0.009(5) -0.008(3)
C19A 0.022(3) 0.062(3) 0.078(4) 0.007(3) -0.003(3) -0.0035(19)
C20A 0.022(3) 0.057(3) 0.074(4) -0.001(3) -0.001(3) -0.0032(19)
C21A 0.048(3) 0.064(3) 0.093(5) -0.015(3) -0.001(3) 0.002(2)
C22A 0.071(4) 0.084(4) 0.087(5) -0.023(4) 0.004(4) 0.008(3)
C23A 0.074(4) 0.085(6) 0.081(4) -0.007(4) 0.010(3) 0.014(5)
C24A 0.050(3) 0.063(4) 0.087(4) 0.000(3) 0.003(3) -0.002(3)
N1B 0.037(5) 0.067(6) 0.072(8) -0.006(5) 0.000(8) 0.003(4)
N2B 0.034(5) 0.059(6) 0.054(6) 0.000(5) -0.009(5) 0.004(5)
C15B 0.051(6) 0.073(6) 0.083(8) -0.003(6) 0.002(8) -0.002(5)
C16B 0.082(7) 0.078(7) 0.097(9) 0.022(7) -0.015(8) -0.009(7)
C17B 0.090(9) 0.071(7) 0.104(11) 0.024(7) -0.011(9) -0.012(7)
C18B 0.062(7) 0.061(5) 0.112(10) 0.013(7) -0.020(8) -0.012(5)
C19B 0.025(5) 0.051(5) 0.080(7) -0.001(5) -0.002(6) -0.003(4)
C20B 0.020(5) 0.060(6) 0.074(6) -0.012(5) 0.001(4) 0.001(4)
C21B 0.062(7) 0.071(7) 0.085(8) -0.025(6) 0.000(7) 0.008(6)
C22B 0.072(8) 0.091(9) 0.085(8) -0.020(8) 0.007(6) 0.017(9)
C23B 0.089(8) 0.098(9) 0.067(7) -0.013(6) 0.000(6) 0.013(8)
C24B 0.071(7) 0.077(8) 0.064(6) -0.002(5) 0.009(5) 0.002(8)

loop_
_atom_type_symbol
_atom_type_description
_atom_type_scat_dispersion_real
_atom_type_scat_dispersion_imag
_atom_type_scat_source
C C 0.0033 0.0016 'International Tables Vol C Tables 4.2.6.8 and 6.1.1.4'
H H 0.0000 0.0000 'International Tables Vol C Tables 4.2.6.8 and 6.1.1.4'
N N 0.0061 0.0033 'International Tables Vol C Tables 4.2.6.8 and 6.1.1.4'
O O 0.0106 0.0060 'International Tables Vol C Tables 4.2.6.8 and 6.1.1.4'
Zn Zn 0.2839 1.4301 'International Tables Vol C Tables 4.2.6.8 and 6.1.1.4'
Cd Cd -0.8075 1.2024 'International Tables Vol C Tables 4.2.6.8 and 6.1.1.4'

loop_
_geom_angle_atom_site_label_1
_geom_angle_atom_site_label_2
_geom_angle_atom_site_label_3
_geom_angle
_geom_angle_site_symmetry_1
_geom_angle_site_symmetry_3
_geom_angle_publ_flag
O4B Cd1 O1B 152(3) 4_776 . ?
O1A Cd1 O4A 146(3) . 4_776 ?
N1A Cd1 N2A 76.0(17) . . ?
N1B Cd1 N2B 75.9(18) . . ?
O1A Cd1 O3B 102(2) . 4_776 ?
O4A Cd1 O3B 61.1(14) 4_776 4_776 ?
O4B Cd1 O2B 102(2) 4_776 . ?
O1B Cd1 O2B 60.6(13) . . ?
O3B Cd1 O2B 104(2) 4_776 . ?
O1A Cd1 O2A 59.2(13) . . ?
O4A Cd1 O2A 101(2) 4_776 . ?
O1A Cd1 O3A 101(2) . 4_776 ?
O4A Cd1 O3A 57.3(12) 4_776 4_776 ?
O2A Cd1 O3A 109(2) . 4_776 ?
O4B Zn1 O1B 150.0(12) 4_776 . ?
N2A Zn1 N1A 77.1(4) . . ?
N1B Zn1 N2B 77.3(6) . . ?
O1A Zn1 O4A 144.4(10) . 4_776 ?
O1A Zn1 O3B 102.3(10) . 4_776 ?
O4A Zn1 O3B 61.0(5) 4_776 4_776 ?
O4B Zn1 O2B 99.7(9) 4_776 . ?
O1B Zn1 O2B 59.9(4) . . ?
O3B Zn1 O2B 102.6(5) 4_776 . ?
O1A Zn1 O2A 58.3(4) . . ?
O4A Zn1 O2A 99.1(7) 4_776 . ?
O1A Zn1 O3A 100.9(10) . 4_776 ?
O4A Zn1 O3A 57.2(3) 4_776 4_776 ?
O2A Zn1 O3A 107.7(5) . 4_776 ?
C1A O2A Cd1 82.9(13) . . ?
C1A O2A Zn1 82.1(6) . . ?
C14A O3A Cd1 84.3(13) . 4_475 ?
C14A O4A Cd1 96.4(17) . 4_475 ?
C1A O1A Zn1 99.9(11) . . ?
C1A O1A Cd1 98(2) . . ?
O2A C1A O1A 119.7(12) . . ?
O2A C1A C2A 120.7(8) . . ?
O1A C1A C2A 119.6(11) . . ?
C3A C2A C7A 117.5(7) . . ?
C3A C2A C1A 122.0(8) . . ?
C7A C2A C1A 120.5(6) . . ?
C2A C3A C4A 120.5(10) . . ?
C2A C3A H3A 119.8 . . ?
C4A C3A H3A 119.8 . . ?
C5A C4A C3A 122.4(10) . . ?
C5A C4A H4A 118.8 . . ?
C3A C4A H4A 118.8 . . ?
C4A C5A C6A 117.1(6) . . ?
C4A C5A C8A 122.8(6) . . ?
C6A C5A C8A 120.1(5) . . ?
C7A C6A C5A 120.2(5) . . ?
C7A C6A H6A 119.9 . . ?
C5A C6A H6A 119.9 . . ?
C6A C7A C2A 121.7(5) . . ?
C6A C7A H7A 119.1 . . ?
C2A C7A H7A 119.1 . . ?
C13A C8A C9A 118.9(7) . . ?
C13A C8A C5A 121.2(7) . . ?
C9A C8A C5A 119.9(5) . . ?
C10A C9A C8A 120.0(5) . . ?
C10A C9A H9A 120.0 . . ?
C8A C9A H9A 120.0 . . ?
C11A C10A C9A 120.6(5) . . ?
C11A C10A H10A 119.7 . . ?
C9A C10A H10A 119.7 . . ?
C10A C11A C12A 119.8(7) . . ?
C10A C11A C14A 119.6(7) . . ?
C12A C11A C14A 120.6(8) . . ?
C13A C12A C11A 119.0(12) . . ?
C13A C12A H12A 120.5 . . ?
C11A C12A H12A 120.5 . . ?
C8A C13A C12A 121.4(12) . . ?
C8A C13A H13A 119.3 . . ?
C12A C13A H13A 119.3 . . ?
O3A C14A O4A 121.8(11) . . ?
O3A C14A C11A 119.5(9) . . ?
O4A C14A C11A 118.7(10) . . ?
O3A C14A Cd1 67.3(13) . 4_475 ?
O4A C14A Cd1 54.6(14) . 4_475 ?
C11A C14A Cd1 171.7(13) . 4_475 ?
C1B O2B Cd1 85.5(14) . . ?
C1B O2B Zn1 84.7(7) . . ?
C1B O1B Zn1 93.6(13) . . ?
C1B O1B Cd1 92(2) . . ?
O2B C1B O1B 121.8(13) . . ?
O2B C1B C2B 120.5(9) . . ?
O1B C1B C2B 117.6(13) . . ?
C3B C2B C7B 118.1(8) . . ?
C3B C2B C1B 121.7(8) . . ?
C7B C2B C1B 120.1(7) . . ?
C2B C3B C4B 122.3(11) . . ?
C2B C3B H3B 118.8 . . ?
C4B C3B H3B 118.8 . . ?
C5B C4B C3B 119.5(11) . . ?
C5B C4B H4B 120.3 . . ?
C3B C4B H4B 120.3 . . ?
C4B C5B C6B 118.8(7) . . ?
C4B C5B C8B 120.7(7) . . ?
C6B C5B C8B 120.5(5) . . ?
C5B C6B C7B 120.9(5) . . ?
C5B C6B H6B 119.6 . . ?
C7B C6B H6B 119.6 . . ?
C2B C7B C6B 120.2(5) . . ?
C2B C7B H7B 119.9 . . ?
C6B C7B H7B 119.9 . . ?
C13B C8B C9B 117.3(7) . . ?
C13B C8B C5B 122.1(8) . . ?
C9B C8B C5B 120.7(5) . . ?
C10B C9B C8B 120.9(5) . . ?
C10B C9B H9B 119.6 . . ?
C8B C9B H9B 119.6 . . ?
C11B C10B C9B 122.3(5) . . ?
C11B C10B H10B 118.9 . . ?
C9B C10B H10B 118.9 . . ?
C10B C11B C12B 117.2(8) . . ?
C10B C11B C14B 121.9(7) . . ?
C12B C11B C14B 120.9(9) . . ?
C13B C12B C11B 120.3(13) . . ?
C13B C12B H12B 119.8 . . ?
C11B C12B H12B 119.8 . . ?
C8B C13B C12B 122.0(13) . . ?
C8B C13B H13B 119.0 . . ?
C12B C13B H13B 119.0 . . ?
O3B C14B O4B 118.9(12) . . ?
O3B C14B C11B 121.3(11) . . ?
O4B C14B C11B 119.6(11) . . ?
C19A N1A C15A 119.3(6) . . ?
C19A N1A Cd1 116.4(16) . . ?
C15A N1A Cd1 124.3(16) . . ?
C19A N1A Zn1 114.8(5) . . ?
C15A N1A Zn1 125.8(6) . . ?
C24A N2A C20A 118.9(6) . . ?
C24A N2A Zn1 124.7(6) . . ?
C20A N2A Zn1 116.2(5) . . ?
C24A N2A Cd1 125.1(15) . . ?
C20A N2A Cd1 115.6(15) . . ?
N1A C15A C16A 122.2(7) . . ?
N1A C15A H15A 118.9 . . ?
C16A C15A H15A 118.9 . . ?
C17A C16A C15A 117.8(7) . . ?
C17A C16A H16A 121.1 . . ?
C15A C16A H16A 121.1 . . ?
C18A C17A C16A 121.0(7) . . ?
C18A C17A H17A 119.5 . . ?
C16A C17A H17A 119.5 . . ?
C17A C18A C19A 118.1(7) . . ?
C17A C18A H18A 120.9 . . ?
C19A C18A H18A 120.9 . . ?
N1A C19A C18A 121.4(6) . . ?
N1A C19A C20A 116.0(5) . . ?
C18A C19A C20A 122.6(6) . . ?
N2A C20A C21A 121.0(6) . . ?
N2A C20A C19A 115.6(5) . . ?
C21A C20A C19A 123.3(6) . . ?
C22A C21A C20A 119.3(6) . . ?
C22A C21A H21A 120.4 . . ?
C20A C21A H21A 120.4 . . ?
C21A C22A C23A 121.1(6) . . ?
C21A C22A H22A 119.5 . . ?
C23A C22A H22A 119.5 . . ?
C22A C23A C24A 115.8(7) . . ?
C22A C23A H23A 122.1 . . ?
C24A C23A H23A 122.1 . . ?
N2A C24A C23A 123.8(6) . . ?
N2A C24A H24A 118.1 . . ?
C23A C24A H24A 118.1 . . ?
C15B N1B C19B 120.8(14) . . ?
C15B N1B Zn1 123.0(12) . . ?
C19B N1B Zn1 116.2(11) . . ?
C15B N1B Cd1 121(2) . . ?
C19B N1B Cd1 117.8(19) . . ?
C20B N2B C24B 117.7(12) . . ?
C20B N2B Zn1 115.1(9) . . ?
C24B N2B Zn1 126.2(11) . . ?
C20B N2B Cd1 114.9(16) . . ?
C24B N2B Cd1 126.4(18) . . ?
N1B C15B C16B 123.4(14) . . ?
N1B C15B H15B 118.3 . . ?
C16B C15B H15B 118.3 . . ?
C17B C16B C15B 115.0(14) . . ?
C17B C16B H16B 122.5 . . ?
C15B C16B H16B 122.5 . . ?
C16B C17B C18B 121.9(14) . . ?
C16B C17B H17B 119.1 . . ?
C18B C17B H17B 119.1 . . ?
C19B C18B C17B 117.7(14) . . ?
C19B C18B H18B 121.2 . . ?
C17B C18B H18B 121.2 . . ?
N1B C19B C18B 120.3(13) . . ?
N1B C19B C20B 116.5(11) . . ?
C18B C19B C20B 123.0(12) . . ?
N2B C20B C21B 124.2(12) . . ?
N2B C20B C19B 114.4(10) . . ?
C21B C20B C19B 121.1(12) . . ?
C22B C21B C20B 116.9(13) . . ?
C22B C21B H21B 121.6 . . ?
C20B C21B H21B 121.6 . . ?
C21B C22B C23B 119.5(13) . . ?
C21B C22B H22B 120.2 . . ?
C23B C22B H22B 120.2 . . ?
C22B C23B C24B 120.1(13) . . ?
C22B C23B H23B 119.9 . . ?
C24B C23B H23B 119.9 . . ?
N2B C24B C23B 120.7(14) . . ?
N2B C24B H24B 119.6 . . ?
C23B C24B H24B 119.6 . . ?

loop_
_geom_bond_atom_site_label_1
_geom_bond_atom_site_label_2
_geom_bond_distance
_geom_bond_site_symmetry_2
_geom_bond_publ_flag
Cd1 O4B 1.95(5) 4_776 ?
Cd1 O1A 1.99(5) . ?
Cd1 N1B 2.06(5) . ?
Cd1 O1B 2.09(5) . ?
Cd1 N1A 2.13(5) . ?
Cd1 O4A 2.13(5) 4_776 ?
Cd1 N2A 2.15(6) . ?
Cd1 N2B 2.19(6) . ?
Cd1 O3B 2.20(5) 4_776 ?
Cd1 O2B 2.24(5) . ?
Cd1 O2A 2.32(5) . ?
Cd1 O3A 2.40(5) 4_776 ?
Zn1 O4B 1.97(2) 4_776 ?
Zn1 O1A 1.99(2) . ?
Zn1 N1B 2.05(2) . ?
Zn1 O1B 2.09(3) . ?
Zn1 N2A 2.092(11) . ?
Zn1 N1A 2.131(11) . ?
Zn1 N2B 2.135(18) . ?
Zn1 O4A 2.149(19) 4_776 ?
Zn1 O3B 2.187(17) 4_776 ?
Zn1 O2B 2.285(15) . ?
Zn1 O2A 2.374(13) . ?
Zn1 O3A 2.399(14) 4_776 ?
O2A C1A 1.240(8) . ?
O3A C14A 1.240(9) . ?
O4A C14A 1.264(9) . ?
O1A C1A 1.248(10) . ?
C1A C2A 1.495(8) . ?
C2A C3A 1.369(9) . ?
C2A C7A 1.389(7) . ?
C3A C4A 1.378(10) . ?
C3A H3A 0.9300 . ?
C4A C5A 1.370(9) . ?
C4A H4A 0.9300 . ?
C5A C6A 1.393(6) . ?
C5A C8A 1.493(7) . ?
C6A C7A 1.376(6) . ?
C6A H6A 0.9300 . ?
C7A H7A 0.9300 . ?
C8A C13A 1.383(13) . ?
C8A C9A 1.403(7) . ?
C9A C10A 1.389(7) . ?
C9A H9A 0.9300 . ?
C10A C11A 1.375(8) . ?
C10A H10A 0.9300 . ?
C11A C12A 1.409(10) . ?
C11A C14A 1.479(8) . ?
C12A C13A 1.387(10) . ?
C12A H12A 0.9300 . ?
C13A H13A 0.9300 . ?
O2B C1B 1.251(9) . ?
O3B C14B 1.251(10) . ?
O4B C14B 1.274(10) . ?
O1B C1B 1.253(12) . ?
C1B C2B 1.493(9) . ?
C2B C3B 1.368(11) . ?
C2B C7B 1.377(8) . ?
C3B C4B 1.385(10) . ?
C3B H3B 0.9300 . ?
C4B C5B 1.374(10) . ?
C4B H4B 0.9300 . ?
C5B C6B 1.385(7) . ?
C5B C8B 1.501(7) . ?
C6B C7B 1.390(7) . ?
C6B H6B 0.9300 . ?
C7B H7B 0.9300 . ?
C8B C13B 1.384(14) . ?
C8B C9B 1.389(7) . ?
C9B C10B 1.383(7) . ?
C9B H9B 0.9300 . ?
C10B C11B 1.382(9) . ?
C10B H10B 0.9300 . ?
C11B C12B 1.398(12) . ?
C11B C14B 1.490(9) . ?
C12B C13B 1.393(11) . ?
C12B H12B 0.9300 . ?
C13B H13B 0.9300 . ?
N1A C19A 1.337(7) . ?
N1A C15A 1.348(7) . ?
N2A C24A 1.333(7) . ?
N2A C20A 1.342(7) . ?
C15A C16A 1.381(8) . ?
C15A H15A 0.9300 . ?
C16A C17A 1.375(10) . ?
C16A H16A 0.9300 . ?
C17A C18A 1.370(10) . ?
C17A H17A 0.9300 . ?
C18A C19A 1.401(8) . ?
C18A H18A 0.9300 . ?
C19A C20A 1.467(7) . ?
C20A C21A 1.389(7) . ?
C21A C22A 1.370(9) . ?
C21A H21A 0.9300 . ?
C22A C23A 1.382(9) . ?
C22A H22A 0.9300 . ?
C23A C24A 1.403(8) . ?
C23A H23A 0.9300 . ?
C24A H24A 0.9300 . ?
N1B C15B 1.327(14) . ?
N1B C19B 1.355(13) . ?
N2B C20B 1.336(13) . ?
N2B C24B 1.353(13) . ?
C15B C16B 1.397(14) . ?
C15B H15B 0.9300 . ?
C16B C17B 1.395(16) . ?
C16B H16B 0.9300 . ?
C17B C18B 1.400(16) . ?
C17B H17B 0.9300 . ?
C18B C19B 1.386(13) . ?
C18B H18B 0.9300 . ?
C19B C20B 1.457(12) . ?
C20B C21B 1.404(13) . ?
C21B C22B 1.373(16) . ?
C21B H21B 0.9300 . ?
C22B C23B 1.382(15) . ?
C22B H22B 0.9300 . ?
C23B C24B 1.394(14) . ?
C23B H23B 0.9300 . ?
C24B H24B 0.9300 . ?

loop_
_geom_torsion_atom_site_label_1
_geom_torsion_atom_site_label_2
_geom_torsion_atom_site_label_3
_geom_torsion_atom_site_label_4
_geom_torsion
_geom_torsion_site_symmetry_1
_geom_torsion_site_symmetry_2
_geom_torsion_site_symmetry_3
_geom_torsion_site_symmetry_4
_geom_torsion_publ_flag
Cd1 O2A C1A O1A 1(2) . . . . ?
Zn1 O2A C1A O1A 0.3(19) . . . . ?
Cd1 O2A C1A C2A -178.1(15) . . . . ?
Zn1 O2A C1A C2A -178.4(8) . . . . ?
Zn1 O1A C1A O2A 0(2) . . . . ?
Cd1 O1A C1A O2A -1(3) . . . . ?
Zn1 O1A C1A C2A 178.3(8) . . . . ?
Cd1 O1A C1A C2A 178.0(17) . . . . ?
O2A C1A C2A C3A -177.9(13) . . . . ?
O1A C1A C2A C3A 3(2) . . . . ?
O2A C1A C2A C7A 0.3(12) . . . . ?
O1A C1A C2A C7A -178.5(19) . . . . ?
C7A C2A C3A C4A 6(2) . . . . ?
C1A C2A C3A C4A -176.1(12) . . . . ?
C2A C3A C4A C5A 0(2) . . . . ?
C3A C4A C5A C6A -6.4(17) . . . . ?
C3A C4A C5A C8A 173.3(12) . . . . ?
C4A C5A C6A C7A 6.4(12) . . . . ?
C8A C5A C6A C7A -173.3(6) . . . . ?
C5A C6A C7A C2A -0.5(11) . . . . ?
C3A C2A C7A C6A -5.6(14) . . . . ?
C1A C2A C7A C6A 176.1(7) . . . . ?
C4A C5A C8A C13A -147.3(19) . . . . ?
C6A C5A C8A C13A 32.4(19) . . . . ?
C4A C5A C8A C9A 30.9(12) . . . . ?
C6A C5A C8A C9A -149.4(7) . . . . ?
C13A C8A C9A C10A 3(2) . . . . ?
C5A C8A C9A C10A -174.9(7) . . . . ?
C8A C9A C10A C11A 0.9(12) . . . . ?
C9A C10A C11A C12A -4.8(16) . . . . ?
C9A C10A C11A C14A 176.3(8) . . . . ?
C10A C11A C12A C13A 4(3) . . . . ?
C14A C11A C12A C13A -177(2) . . . . ?
C9A C8A C13A C12A -4(4) . . . . ?
C5A C8A C13A C12A 175(2) . . . . ?
C11A C12A C13A C8A 0(4) . . . . ?
Cd1 O3A C14A O4A 4(2) 4_475 . . . ?
Cd1 O3A C14A C11A -174.7(16) 4_475 . . . ?
Cd1 O4A C14A O3A -5(2) 4_475 . . . ?
Cd1 O4A C14A C11A 174.2(17) 4_475 . . . ?
C10A C11A C14A O3A -9.5(14) . . . . ?
C12A C11A C14A O3A 171.6(15) . . . . ?
C10A C11A C14A O4A 171.8(14) . . . . ?
C12A C11A C14A O4A -7(2) . . . . ?
Cd1 O2B C1B O1B 1(3) . . . . ?
Zn1 O2B C1B O1B 1(2) . . . . ?
Cd1 O2B C1B C2B -179.2(16) . . . . ?
Zn1 O2B C1B C2B -179.0(9) . . . . ?
Zn1 O1B C1B O2B -1(2) . . . . ?
Cd1 O1B C1B O2B -1(3) . . . . ?
Zn1 O1B C1B C2B 179.0(8) . . . . ?
Cd1 O1B C1B C2B 179.1(16) . . . . ?
O2B C1B C2B C3B -168.8(15) . . . . ?
O1B C1B C2B C3B 11(3) . . . . ?
O2B C1B C2B C7B 14.9(13) . . . . ?
O1B C1B C2B C7B -165(2) . . . . ?
C7B C2B C3B C4B -5(3) . . . . ?
C1B C2B C3B C4B 178.3(15) . . . . ?
C2B C3B C4B C5B 2(3) . . . . ?
C3B C4B C5B C6B 2.6(19) . . . . ?
C3B C4B C5B C8B 179.2(14) . . . . ?
C4B C5B C6B C7B -3.7(14) . . . . ?
C8B C5B C6B C7B 179.7(7) . . . . ?
C3B C2B C7B C6B 4.2(17) . . . . ?
C1B C2B C7B C6B -179.4(8) . . . . ?
C5B C6B C7B C2B 0.3(13) . . . . ?
C4B C5B C8B C13B 159(2) . . . . ?
C6B C5B C8B C13B -25(2) . . . . ?
C4B C5B C8B C9B -20.9(13) . . . . ?
C6B C5B C8B C9B 155.6(7) . . . . ?
C13B C8B C9B C10B 1(2) . . . . ?
C5B C8B C9B C10B -179.1(7) . . . . ?
C8B C9B C10B C11B -1.0(12) . . . . ?
C9B C10B C11B C12B -1.3(19) . . . . ?
C9B C10B C11B C14B -179.8(8) . . . . ?
C10B C11B C12B C13B 3(3) . . . . ?
C14B C11B C12B C13B -178(2) . . . . ?
C9B C8B C13B C12B 1(4) . . . . ?
C5B C8B C13B C12B -179(2) . . . . ?
C11B C12B C13B C8B -3(5) . . . . ?
Cd1 O3B C14B O4B 1(2) 4_475 . . . ?
Cd1 O3B C14B C11B -174.1(17) 4_475 . . . ?
Cd1 O4B C14B O3B -1(2) 4_475 . . . ?
Cd1 O4B C14B C11B 174.1(18) 4_475 . . . ?
C10B C11B C14B O3B 15.8(16) . . . . ?
C12B C11B C14B O3B -162.7(18) . . . . ?
C10B C11B C14B O4B -159.6(16) . . . . ?
C12B C11B C14B O4B 22(2) . . . . ?
C19A N1A C15A C16A -2(2) . . . . ?
Cd1 N1A C15A C16A -179.2(18) . . . . ?
Zn1 N1A C15A C16A -179.5(12) . . . . ?
N1A C15A C16A C17A 4(2) . . . . ?
C15A C16A C17A C18A -4.1(17) . . . . ?
C16A C17A C18A C19A 3.2(15) . . . . ?
C15A N1A C19A C18A 1.0(19) . . . . ?
Cd1 N1A C19A C18A 178.3(15) . . . . ?
Zn1 N1A C19A C18A 178.7(8) . . . . ?
C15A N1A C19A C20A 179.4(12) . . . . ?
Cd1 N1A C19A C20A -3.3(19) . . . . ?
Zn1 N1A C19A C20A -2.9(15) . . . . ?
C17A C18A C19A N1A -1.6(15) . . . . ?
C17A C18A C19A C20A -179.8(8) . . . . ?
C24A N2A C20A C21A -4.0(15) . . . . ?
Zn1 N2A C20A C21A -178.5(7) . . . . ?
Cd1 N2A C20A C21A -178.4(14) . . . . ?
C24A N2A C20A C19A 179.8(9) . . . . ?
Zn1 N2A C20A C19A 5.2(12) . . . . ?
Cd1 N2A C20A C19A 5.4(17) . . . . ?
N1A C19A C20A N2A -1.5(14) . . . . ?
C18A C19A C20A N2A 176.9(10) . . . . ?
N1A C19A C20A C21A -177.6(11) . . . . ?
C18A C19A C20A C21A 0.8(12) . . . . ?
N2A C20A C21A C22A 1.6(13) . . . . ?
C19A C20A C21A C22A 177.5(8) . . . . ?
C20A C21A C22A C23A 0.7(12) . . . . ?
C21A C22A C23A C24A -0.5(13) . . . . ?
C20A N2A C24A C23A 4.4(16) . . . . ?
Zn1 N2A C24A C23A 178.4(9) . . . . ?
Cd1 N2A C24A C23A 178.2(16) . . . . ?
C22A C23A C24A N2A -2.2(14) . . . . ?
C19B N1B C15B C16B 3(5) . . . . ?
Zn1 N1B C15B C16B -175(2) . . . . ?
Cd1 N1B C15B C16B -175(3) . . . . ?
N1B C15B C16B C17B -7(4) . . . . ?
C15B C16B C17B C18B 11(3) . . . . ?
C16B C17B C18B C19B -11(3) . . . . ?
C15B N1B C19B C18B -3(4) . . . . ?
Zn1 N1B C19B C18B 174.7(18) . . . . ?
Cd1 N1B C19B C18B 174(2) . . . . ?
C15B N1B C19B C20B -178(3) . . . . ?
Zn1 N1B C19B C20B 0(3) . . . . ?
Cd1 N1B C19B C20B 0(4) . . . . ?
C17B C18B C19B N1B 7(3) . . . . ?
C17B C18B C19B C20B -178.4(19) . . . . ?
C24B N2B C20B C21B 10(3) . . . . ?
Zn1 N2B C20B C21B 178.5(15) . . . . ?
Cd1 N2B C20B C21B 178.8(19) . . . . ?
C24B N2B C20B C19B -177(2) . . . . ?
Zn1 N2B C20B C19B -8(2) . . . . ?
Cd1 N2B C20B C19B -8(3) . . . . ?
N1B C19B C20B N2B 6(3) . . . . ?
C18B C19B C20B N2B -169(2) . . . . ?
N1B C19B C20B C21B 179(2) . . . . ?
C18B C19B C20B C21B 5(3) . . . . ?
N2B C20B C21B C22B -8(3) . . . . ?
C19B C20B C21B C22B 179.5(17) . . . . ?
C20B C21B C22B C23B 5(3) . . . . ?
C21B C22B C23B C24B -5(3) . . . . ?
C20B N2B C24B C23B -9(3) . . . . ?
Zn1 N2B C24B C23B -176.7(19) . . . . ?
Cd1 N2B C24B C23B -177(2) . . . . ?
C22B C23B C24B N2B 7(3) . . . . ?
